data_2018392
loop_
_publ_author_name
'Gelbrich, Thomas'
'Rossi, Denise'
'Griesser, Ulrich J.'

_publ_section_title
;
 Two polymorphs and the diethylammonium salt of the barbiturate eldoral
;
_journal_coeditor_code SK3420
_journal_issue 2
_journal_name_full 'Acta Crystallographica Section C'
_journal_page_first o65
_journal_page_last o70
_journal_paper_doi 10.1107/S0108270111055120
_journal_volume 68
_journal_year 2012
_chemical_formula_iupac 'C11 H17 N3 O3'
_chemical_formula_moiety 'C11 H17 N3 O3'
_chemical_formula_sum 'C11 H17 N3 O3'
_chemical_formula_weight 239.28
_chemical_name_common eldoral
_chemical_name_systematic
;
5-ethyl-5-(piperidin-1-yl)-1,3-diazinane-2,4,6-trione
;
_space_group_IT_number 14
_symmetry_cell_setting monoclinic
_symmetry_space_group_name_Hall '-P 2yn'
_symmetry_space_group_name_H-M 'P 1 21/n 1'
_atom_sites_solution_hydrogens geom
_atom_sites_solution_primary direct
_atom_sites_solution_secondary difmap
_audit_creation_method SHELXL97
_cell_angle_alpha 90.00
_cell_angle_beta 106.7990(10)
_cell_angle_gamma 90.00
_cell_formula_units_Z 8
_cell_length_a 11.9311(3)
_cell_length_b 15.9858(4)
_cell_length_c 13.0768(3)
_cell_measurement_reflns_used 17714
_cell_measurement_temperature 120(2)
_cell_measurement_theta_max 26.02
_cell_measurement_theta_min 2.91
_cell_volume 2387.68(10)
_computing_cell_refinement 'SCALEPACK (Otwinowski & Minor, 1997)'
_computing_data_collection 'COLLECT (Nonius, 1998)'
_computing_data_reduction 'DENZO and SCALEPACK (Otwinowski & Minor, 1997)'
_computing_molecular_graphics
;
XP in SHELXTL (Bruker, 1998) and Mercury (Macrae <i>et al.</i>,
2008)
;
_computing_publication_material 'publCIF (Westrip, 2010)'
_computing_structure_refinement 'SHELXL97 (Sheldrick, 2008)'
_computing_structure_solution 'SHELXS97 (Sheldrick, 2008)'
_diffrn_ambient_temperature 120(2)
_diffrn_detector_area_resol_mean 9.091
_diffrn_measured_fraction_theta_full 0.996
_diffrn_measured_fraction_theta_max 0.996
_diffrn_measurement_device '95mm CCD camera on \k-goniostat'
_diffrn_measurement_device_type 'Bruker Nonius Roper CCD camera on \k-goniostat'
_diffrn_measurement_method '\f and \w scans'
_diffrn_radiation_monochromator graphite
_diffrn_radiation_source 'Bruker Nonius FR591 rotating anode'
_diffrn_radiation_type MoK\a
_diffrn_radiation_wavelength 0.71073
_diffrn_reflns_av_R_equivalents 0.0736
_diffrn_reflns_av_sigmaI/netI 0.0543
_diffrn_reflns_limit_h_max 14
_diffrn_reflns_limit_h_min -12
_diffrn_reflns_limit_k_max 19
_diffrn_reflns_limit_k_min -18
_diffrn_reflns_limit_l_max 15
_diffrn_reflns_limit_l_min -15
_diffrn_reflns_number 20817
_diffrn_reflns_theta_full 25.00
_diffrn_reflns_theta_max 25.04
_diffrn_reflns_theta_min 3.02
_exptl_absorpt_coefficient_mu 0.098
_exptl_absorpt_correction_T_max 0.9961
_exptl_absorpt_correction_T_min 0.9758
_exptl_absorpt_correction_type multi-scan
_exptl_absorpt_process_details '(SADABS; Sheldrick, 2007)'
_exptl_crystal_colour colourless
_exptl_crystal_density_diffrn 1.331
_exptl_crystal_density_method 'not measured'
_exptl_crystal_description needle
_exptl_crystal_F_000 1024
_exptl_crystal_size_max 0.25
_exptl_crystal_size_mid 0.04
_exptl_crystal_size_min 0.04
_refine_diff_density_max 0.297
_refine_diff_density_min -0.252
_refine_ls_extinction_coef 0.0026(7)
_refine_ls_extinction_expression Fc^*^=kFc[1+0.001xFc^2^\l^3^/sin(2\q)]^-1/4^
_refine_ls_extinction_method 'SHELXL97 (Sheldrick, 2008)'
_refine_ls_goodness_of_fit_ref 1.047
_refine_ls_hydrogen_treatment mixed
_refine_ls_matrix_type full
_refine_ls_number_parameters 356
_refine_ls_number_reflns 4211
_refine_ls_number_restraints 4
_refine_ls_restrained_S_all 1.046
_refine_ls_R_factor_all 0.0852
_refine_ls_R_factor_gt 0.0634
_refine_ls_shift/su_max 0.000
_refine_ls_shift/su_mean 0.000
_refine_ls_structure_factor_coef Fsqd
_refine_ls_weighting_details 'calc w = 1/[\s^2^(Fo^2^)+(0.0304P)^2^+4.2383P] where P=(Fo^2^+2Fc^2^)/3'
_refine_ls_weighting_scheme calc
_refine_ls_wR_factor_gt 0.1281
_refine_ls_wR_factor_ref 0.1395
_reflns_number_gt 3314
_reflns_number_total 4211
_reflns_threshold_expression I>2\s(I)
_cod_data_source_file sk3420.cif
_cod_data_source_block Ib
_cod_original_sg_symbol_H-M 'P 21/n'
_cod_database_code 2018392
_cod_database_fobs_code 2018392

loop_
_symmetry_equiv_pos_as_xyz
'x, y, z'
'-x+1/2, y+1/2, -z+1/2'
'-x, -y, -z'
'x-1/2, -y-1/2, z-1/2'

loop_
_atom_site_type_symbol
_atom_site_label
_atom_site_fract_x
_atom_site_fract_y
_atom_site_fract_z
_atom_site_U_iso_or_equiv
_atom_site_adp_type
_atom_site_calc_flag
_atom_site_refinement_flags
_atom_site_occupancy
_atom_site_symmetry_multiplicity
O O2 0.58310(16) -0.08070(12) 0.04977(15) 0.0249(5) Uani d . 1 1
O O4 0.24412(15) -0.06590(11) 0.13663(14) 0.0196(4) Uani d . 1 1
O O6 0.60661(16) 0.01909(12) 0.37828(14) 0.0240(5) Uani d . 1 1
N N1 0.59280(19) -0.02967(14) 0.21411(17) 0.0185(5) Uani d D 1 1
H H1 0.6704(16) -0.0258(17) 0.229(2) 0.020(7) Uiso d D 1 1
N N3 0.41502(19) -0.07521(14) 0.09745(17) 0.0188(5) Uani d D 1 1
H H3 0.378(3) -0.0905(18) 0.0315(16) 0.029(8) Uiso d D 1 1
N N9 0.35583(18) 0.07015(13) 0.26831(17) 0.0174(5) Uani d . 1 1
C C2 0.5341(2) -0.06227(16) 0.1158(2) 0.0178(6) Uani d . 1 1
C C4 0.3496(2) -0.05345(15) 0.1629(2) 0.0167(6) Uani d . 1 1
C C5 0.4111(2) -0.01423(16) 0.2716(2) 0.0170(6) Uani d . 1 1
C C6 0.5444(2) -0.00695(16) 0.2936(2) 0.0175(6) Uani d . 1 1
C C7 0.3875(2) -0.07105(16) 0.3582(2) 0.0184(6) Uani d . 1 1
H H7A 0.4230 -0.0456 0.4292 0.029(8) Uiso calc R 1 1
H H7B 0.3019 -0.0748 0.3471 0.012(6) Uiso calc R 1 1
C C8 0.4370(2) -0.15919(17) 0.3567(2) 0.0235(6) Uani d . 1 1
H H8A 0.4023 -0.1846 0.2864 0.031(8) Uiso calc R 1 1
H H8B 0.4182 -0.1934 0.4118 0.028(8) Uiso calc R 1 1
H H8C 0.5222 -0.1560 0.3709 0.030(8) Uiso calc R 1 1
C C10 0.3797(2) 0.11192(17) 0.3738(2) 0.0215(6) Uani d . 1 1
H H10A 0.4650 0.1212 0.4037 0.012(6) Uiso calc R 1 1
H H10B 0.3537 0.0754 0.4236 0.019(7) Uiso calc R 1 1
C C11 0.3158(2) 0.19551(17) 0.3630(2) 0.0249(6) Uani d . 1 1
H H11A 0.2303 0.1857 0.3391 0.019(7) Uiso calc R 1 1
H H11B 0.3353 0.2234 0.4336 0.040(9) Uiso calc R 1 1
C C12 0.3496(3) 0.25213(18) 0.2836(2) 0.0288(7) Uani d . 1 1
H H12A 0.4337 0.2666 0.3105 0.029(8) Uiso calc R 1 1
H H12B 0.3037 0.3046 0.2747 0.041(9) Uiso calc R 1 1
C C13 0.3257(3) 0.20751(17) 0.1768(2) 0.0255(6) Uani d . 1 1
H H13A 0.3513 0.2432 0.1259 0.019(7) Uiso calc R 1 1
H H13B 0.2405 0.1975 0.1471 0.012(6) Uiso calc R 1 1
C C14 0.3906(2) 0.12458(17) 0.1905(2) 0.0234(6) Uani d . 1 1
H H14A 0.3731 0.0958 0.1206 0.023(8) Uiso calc R 1 1
H H14B 0.4760 0.1350 0.2158 0.023(7) Uiso calc R 1 1
O O2' 1.07255(17) 0.09236(13) 0.02602(15) 0.0290(5) Uani d . 1 1
O O4' 0.73722(15) 0.08890(11) 0.11944(14) 0.0207(4) Uani d . 1 1
O O6' 1.10597(16) 0.02770(12) 0.36973(14) 0.0231(4) Uani d . 1 1
N N1' 1.08721(19) 0.06082(14) 0.19877(17) 0.0191(5) Uani d D 1 1
H H1' 1.1649(16) 0.0575(17) 0.212(2) 0.017(7) Uiso d D 1 1
N N3' 0.90611(19) 0.09109(14) 0.07617(17) 0.0201(5) Uani d D 1 1
H H3' 0.867(2) 0.0961(17) 0.0095(15) 0.018(7) Uiso d D 1 1
N N9' 0.85632(19) -0.03070(13) 0.27545(17) 0.0175(5) Uani d . 1 1
C C2' 1.0258(2) 0.08185(17) 0.0960(2) 0.0201(6) Uani d . 1 1
C C4' 0.8430(2) 0.07893(15) 0.1466(2) 0.0162(6) Uani d . 1 1
C C5' 0.9080(2) 0.05192(16) 0.2611(2) 0.0166(6) Uani d . 1 1
C C6' 1.0416(2) 0.04569(15) 0.2816(2) 0.0179(6) Uani d . 1 1
C C7' 0.8853(2) 0.11938(16) 0.3364(2) 0.0196(6) Uani d . 1 1
H H7'1 0.7999 0.1241 0.3254 0.023(7) Uiso calc R 1 1
H H7'2 0.9219 0.1018 0.4112 0.021(7) Uiso calc R 1 1
C C8' 0.9335(3) 0.20529(17) 0.3188(2) 0.0249(6) Uani d . 1 1
H H8'1 1.0181 0.2011 0.3294 0.016(7) Uiso calc R 1 1
H H8'2 0.9184 0.2454 0.3700 0.042(10) Uiso calc R 1 1
H H8'3 0.8950 0.2243 0.2459 0.033(9) Uiso calc R 1 1
C C10' 0.8829(2) -0.05835(18) 0.3883(2) 0.0237(6) Uani d . 1 1
H H10C 0.8548 -0.0157 0.4299 0.038(9) Uiso calc R 1 1
H H10D 0.9687 -0.0638 0.4194 0.026(8) Uiso calc R 1 1
C C11' 0.8244(3) -0.14213(18) 0.3958(2) 0.0276(7) Uani d . 1 1
H H11C 0.8460 -0.1604 0.4713 0.034(9) Uiso calc R 1 1
H H11D 0.7383 -0.1352 0.3708 0.022(7) Uiso calc R 1 1
C C12' 0.8611(3) -0.20901(18) 0.3286(3) 0.0313(7) Uani d . 1 1
H H12C 0.9460 -0.2204 0.3577 0.035(9) Uiso calc R 1 1
H H12D 0.8181 -0.2616 0.3309 0.037(9) Uiso calc R 1 1
C C13' 0.8343(3) -0.17848(17) 0.2145(2) 0.0270(7) Uani d . 1 1
H H13C 0.7486 -0.1727 0.1834 0.011(6) Uiso calc R 1 1
H H13D 0.8625 -0.2201 0.1715 0.023(7) Uiso calc R 1 1
C C14' 0.8929(2) -0.09464(17) 0.2097(2) 0.0235(6) Uani d . 1 1
H H14C 0.9790 -0.1016 0.2355 0.022(7) Uiso calc R 1 1
H H14D 0.8724 -0.0753 0.1346 0.023(7) Uiso calc R 1 1

loop_
_atom_site_aniso_label
_atom_site_aniso_U_11
_atom_site_aniso_U_22
_atom_site_aniso_U_33
_atom_site_aniso_U_12
_atom_site_aniso_U_13
_atom_site_aniso_U_23
O2 0.0222(10) 0.0340(11) 0.0205(10) 0.0023(9) 0.0093(8) -0.0018(8)
O4 0.0156(10) 0.0253(10) 0.0169(9) 0.0002(8) 0.0032(7) 0.0011(7)
O6 0.0186(10) 0.0309(11) 0.0203(10) -0.0005(8) 0.0020(8) -0.0064(8)
N1 0.0136(12) 0.0211(12) 0.0204(12) -0.0009(9) 0.0043(9) 0.0003(9)
N3 0.0185(12) 0.0224(12) 0.0144(11) -0.0005(9) 0.0031(9) -0.0031(9)
N9 0.0162(11) 0.0191(12) 0.0174(11) 0.0015(9) 0.0054(9) -0.0015(9)
C2 0.0189(14) 0.0195(14) 0.0142(13) 0.0029(11) 0.0036(11) 0.0012(10)
C4 0.0153(14) 0.0151(13) 0.0191(13) 0.0008(10) 0.0043(11) 0.0020(10)
C5 0.0168(14) 0.0171(14) 0.0171(13) 0.0005(10) 0.0052(11) -0.0011(10)
C6 0.0202(14) 0.0139(13) 0.0188(14) 0.0006(11) 0.0061(11) -0.0004(10)
C7 0.0188(14) 0.0185(14) 0.0183(13) 0.0003(11) 0.0059(11) 0.0011(10)
C8 0.0239(15) 0.0225(15) 0.0217(14) -0.0018(12) 0.0028(12) 0.0026(12)
C10 0.0210(14) 0.0208(14) 0.0221(14) -0.0018(11) 0.0051(11) -0.0044(11)
C11 0.0214(15) 0.0230(15) 0.0299(16) 0.0007(12) 0.0068(12) -0.0089(12)
C12 0.0222(16) 0.0186(15) 0.0443(18) 0.0021(12) 0.0076(14) -0.0021(13)
C13 0.0220(15) 0.0220(15) 0.0340(16) 0.0015(12) 0.0106(13) 0.0077(12)
C14 0.0253(15) 0.0218(15) 0.0254(15) 0.0021(12) 0.0110(12) 0.0018(12)
O2' 0.0213(10) 0.0461(13) 0.0209(10) -0.0012(9) 0.0081(8) 0.0033(9)
O4' 0.0170(10) 0.0255(11) 0.0189(9) 0.0008(8) 0.0042(8) -0.0009(8)
O6' 0.0164(10) 0.0322(11) 0.0183(10) -0.0005(8) 0.0011(8) 0.0032(8)
N1' 0.0126(12) 0.0260(13) 0.0177(12) 0.0007(9) 0.0030(9) 0.0001(9)
N3' 0.0168(12) 0.0279(13) 0.0141(11) -0.0018(10) 0.0018(9) 0.0004(10)
N9' 0.0181(12) 0.0184(12) 0.0164(11) -0.0015(9) 0.0057(9) -0.0020(9)
C2' 0.0202(14) 0.0202(14) 0.0212(14) -0.0026(11) 0.0081(12) -0.0016(11)
C4' 0.0172(14) 0.0141(13) 0.0166(13) -0.0013(10) 0.0040(11) -0.0019(10)
C5' 0.0157(13) 0.0191(14) 0.0159(13) -0.0027(10) 0.0058(10) -0.0014(10)
C6' 0.0210(14) 0.0128(13) 0.0202(14) -0.0004(11) 0.0063(12) -0.0022(10)
C7' 0.0170(14) 0.0220(14) 0.0199(13) 0.0017(11) 0.0055(11) 0.0001(11)
C8' 0.0221(15) 0.0217(15) 0.0287(16) -0.0013(12) 0.0038(12) -0.0014(12)
C10' 0.0236(15) 0.0282(16) 0.0174(14) -0.0024(12) 0.0027(11) 0.0038(11)
C11' 0.0228(15) 0.0291(16) 0.0280(16) 0.0001(12) 0.0029(12) 0.0107(13)
C12' 0.0211(15) 0.0225(16) 0.0478(19) 0.0013(12) 0.0060(14) 0.0084(13)
C13' 0.0235(15) 0.0199(15) 0.0382(17) -0.0001(12) 0.0099(13) -0.0030(12)
C14' 0.0215(15) 0.0225(15) 0.0283(15) -0.0016(11) 0.0103(12) -0.0052(12)

loop_
_atom_type_symbol
_atom_type_description
_atom_type_scat_dispersion_real
_atom_type_scat_dispersion_imag
_atom_type_scat_source
C C 0.0033 0.0016 'International Tables Vol C Tables 4.2.6.8 and 6.1.1.4'
H H 0.0000 0.0000 'International Tables Vol C Tables 4.2.6.8 and 6.1.1.4'
N N 0.0061 0.0033 'International Tables Vol C Tables 4.2.6.8 and 6.1.1.4'
O O 0.0106 0.0060 'International Tables Vol C Tables 4.2.6.8 and 6.1.1.4'

loop_
_geom_angle_atom_site_label_1
_geom_angle_atom_site_label_2
_geom_angle_atom_site_label_3
_geom_angle
C6 N1 C2 126.5(2)
C6 N1 H1 117.1(18)
C2 N1 H1 116.3(18)
C4 N3 C2 126.8(2)
C4 N3 H3 118(2)
C2 N3 H3 114(2)
C10 N9 C14 110.9(2)
C10 N9 C5 114.5(2)
C14 N9 C5 109.84(19)
O2 C2 N1 122.5(2)
O2 C2 N3 121.5(2)
N1 C2 N3 115.9(2)
O4 C4 N3 120.9(2)
O4 C4 C5 120.4(2)
N3 C4 C5 118.7(2)
N9 C5 C4 104.6(2)
N9 C5 C6 111.2(2)
C4 C5 C6 113.4(2)
N9 C5 C7 112.3(2)
C4 C5 C7 107.5(2)
C6 C5 C7 107.9(2)
O6 C6 N1 120.0(2)
O6 C6 C5 121.6(2)
N1 C6 C5 118.4(2)
C8 C7 C5 112.3(2)
C8 C7 H7A 109.1
C5 C7 H7A 109.1
C8 C7 H7B 109.1
C5 C7 H7B 109.1
H7A C7 H7B 107.9
C7 C8 H8A 109.5
C7 C8 H8B 109.5
H8A C8 H8B 109.5
C7 C8 H8C 109.5
H8A C8 H8C 109.5
H8B C8 H8C 109.5
N9 C10 C11 110.6(2)
N9 C10 H10A 109.5
C11 C10 H10A 109.5
N9 C10 H10B 109.5
C11 C10 H10B 109.5
H10A C10 H10B 108.1
C12 C11 C10 111.2(2)
C12 C11 H11A 109.4
C10 C11 H11A 109.4
C12 C11 H11B 109.4
C10 C11 H11B 109.4
H11A C11 H11B 108.0
C11 C12 C13 109.4(2)
C11 C12 H12A 109.8
C13 C12 H12A 109.8
C11 C12 H12B 109.8
C13 C12 H12B 109.8
H12A C12 H12B 108.2
C12 C13 C14 110.3(2)
C12 C13 H13A 109.6
C14 C13 H13A 109.6
C12 C13 H13B 109.6
C14 C13 H13B 109.6
H13A C13 H13B 108.1
N9 C14 C13 111.0(2)
N9 C14 H14A 109.4
C13 C14 H14A 109.4
N9 C14 H14B 109.4
C13 C14 H14B 109.4
H14A C14 H14B 108.0
C6' N1' C2' 126.6(2)
C6' N1' H1' 117.6(18)
C2' N1' H1' 115.8(18)
C4' N3' C2' 126.9(2)
C4' N3' H3' 116.5(19)
C2' N3' H3' 115.5(19)
C14' N9' C10' 111.0(2)
C14' N9' C5' 109.6(2)
C10' N9' C5' 114.3(2)
O2' C2' N1' 122.7(3)
O2' C2' N3' 121.3(2)
N1' C2' N3' 116.1(2)
O4' C4' N3' 120.9(2)
O4' C4' C5' 120.6(2)
N3' C4' C5' 118.5(2)
N9' C5' C7' 112.7(2)
N9' C5' C4' 105.09(19)
C7' C5' C4' 107.1(2)
N9' C5' C6' 111.4(2)
C7' C5' C6' 107.4(2)
C4' C5' C6' 113.2(2)
O6' C6' N1' 120.2(2)
O6' C6' C5' 121.1(2)
N1' C6' C5' 118.6(2)
C8' C7' C5' 113.0(2)
C8' C7' H7'1 109.0
C5' C7' H7'1 109.0
C8' C7' H7'2 109.0
C5' C7' H7'2 109.0
H7'1 C7' H7'2 107.8
C7' C8' H8'1 109.5
C7' C8' H8'2 109.5
H8'1 C8' H8'2 109.5
C7' C8' H8'3 109.5
H8'1 C8' H8'3 109.5
H8'2 C8' H8'3 109.5
N9' C10' C11' 110.8(2)
N9' C10' H10C 109.5
C11' C10' H10C 109.5
N9' C10' H10D 109.5
C11' C10' H10D 109.5
H10C C10' H10D 108.1
C12' C11' C10' 111.4(2)
C12' C11' H11C 109.4
C10' C11' H11C 109.4
C12' C11' H11D 109.4
C10' C11' H11D 109.4
H11C C11' H11D 108.0
C13' C12' C11' 109.1(2)
C13' C12' H12C 109.9
C11' C12' H12C 109.9
C13' C12' H12D 109.9
C11' C12' H12D 109.9
H12C C12' H12D 108.3
C12' C13' C14' 110.8(2)
C12' C13' H13C 109.5
C14' C13' H13C 109.5
C12' C13' H13D 109.5
C14' C13' H13D 109.5
H13C C13' H13D 108.1
N9' C14' C13' 111.6(2)
N9' C14' H14C 109.3
C13' C14' H14C 109.3
N9' C14' H14D 109.3
C13' C14' H14D 109.3
H14C C14' H14D 108.0

loop_
_geom_bond_atom_site_label_1
_geom_bond_atom_site_label_2
_geom_bond_distance
O2 C2 1.211(3)
O4 C4 1.221(3)
O6 C6 1.214(3)
N1 C6 1.376(3)
N1 C2 1.376(3)
N1 H1 0.892(17)
N3 C4 1.360(3)
N3 C2 1.386(3)
N3 H3 0.883(18)
N9 C10 1.484(3)
N9 C14 1.486(3)
N9 C5 1.497(3)
C4 C5 1.533(3)
C5 C6 1.536(4)
C5 C7 1.540(3)
C7 C8 1.530(4)
C7 H7A 0.9900
C7 H7B 0.9900
C8 H8A 0.9800
C8 H8B 0.9800
C8 H8C 0.9800
C10 C11 1.525(4)
C10 H10A 0.9900
C10 H10B 0.9900
C11 C12 1.518(4)
C11 H11A 0.9900
C11 H11B 0.9900
C12 C13 1.520(4)
C12 H12A 0.9900
C12 H12B 0.9900
C13 C14 1.520(4)
C13 H13A 0.9900
C13 H13B 0.9900
C14 H14A 0.9900
C14 H14B 0.9900
O2' C2' 1.213(3)
O4' C4' 1.218(3)
O6' C6' 1.220(3)
N1' C6' 1.368(3)
N1' C2' 1.374(3)
N1' H1' 0.894(17)
N3' C4' 1.361(3)
N3' C2' 1.383(3)
N3' H3' 0.867(17)
N9' C14' 1.480(3)
N9' C10' 1.484(3)
N9' C5' 1.492(3)
C4' C5' 1.537(3)
C5' C7' 1.536(4)
C5' C6' 1.541(4)
C7' C8' 1.532(4)
C7' H7'1 0.9900
C7' H7'2 0.9900
C8' H8'1 0.9800
C8' H8'2 0.9800
C8' H8'3 0.9800
C10' C11' 1.527(4)
C10' H10C 0.9900
C10' H10D 0.9900
C11' C12' 1.527(4)
C11' H11C 0.9900
C11' H11D 0.9900
C12' C13' 1.514(4)
C12' H12C 0.9900
C12' H12D 0.9900
C13' C14' 1.521(4)
C13' H13C 0.9900
C13' H13D 0.9900
C14' H14C 0.9900
C14' H14D 0.9900

loop_
_geom_hbond_atom_site_label_D
_geom_hbond_atom_site_label_H
_geom_hbond_atom_site_label_A
_geom_hbond_site_symmetry_A
_geom_hbond_distance_DH
_geom_hbond_distance_HA
_geom_hbond_distance_DA
_geom_hbond_angle_DHA
N1 H1 N9' . 0.892(17) 2.125(18) 3.012(3) 173(3)
N3 H3 O4' 3_655 0.883(18) 2.05(2) 2.901(3) 161(3)
N1' H1' N9 1_655 0.894(17) 2.191(18) 3.072(3) 168(2)
N3' H3' O4 3_655 0.867(17) 2.042(19) 2.870(3) 159(3)

loop_
_geom_torsion_atom_site_label_1
_geom_torsion_atom_site_label_2
_geom_torsion_atom_site_label_3
_geom_torsion_atom_site_label_4
_geom_torsion
C2 C5 C7 C8 0.5(3)
C8 C7 C5 N9 176.2(2)
C2' C5' C7' C8' -1.4(3)
C8' C7' C5' N9' -177.5(2)

loop_
_cod_related_entry_id
_cod_related_entry_database
_cod_related_entry_code
1 ChemSpider 91912
